data_2223029
loop_
_publ_author_name
'Jing, Lin-Hai'

_publ_section_title
;
 1,3-Bis(2-quinolylcarbonyl)-1<i>H</i>,3<i>H</i>-2,1,3-benzothiadiazole
 2-oxide
;
_journal_coeditor_code CI2890
_journal_issue 9
_journal_name_full 'Acta Crystallographica Section E'
_journal_page_first o2227
_journal_paper_doi 10.1107/S1600536809033182
_journal_volume 65
_journal_year 2009
_chemical_formula_iupac 'C26 H16 N4 O3 S'
_chemical_formula_moiety 'C26 H16 N4 O3 S'
_chemical_formula_sum 'C26 H16 N4 O3 S'
_chemical_formula_weight 464.49
_chemical_name_systematic
;1,3-Bis(2-quinolylcarbonyl)-1<i>H</i>,3<i>H</i>-2,1,3-benzothiadiazole
 2-oxide
;
_space_group_IT_number 2
_symmetry_cell_setting triclinic
_symmetry_space_group_name_Hall '-P 1'
_symmetry_space_group_name_H-M 'P -1'
_atom_sites_solution_hydrogens geom
_atom_sites_solution_primary direct
_atom_sites_solution_secondary difmap
_audit_creation_method SHELXL-97
_cell_angle_alpha 93.232(2)
_cell_angle_beta 93.791(2)
_cell_angle_gamma 101.746(2)
_cell_formula_units_Z 2
_cell_length_a 8.0914(5)
_cell_length_b 10.2920(6)
_cell_length_c 12.8843(7)
_cell_measurement_reflns_used 6929
_cell_measurement_temperature 153(2)
_cell_measurement_theta_max 27.51
_cell_measurement_theta_min 3.14
_cell_volume 1045.51(11)
_computing_cell_refinement 'RAPID-AUTO (Rigaku, 2004)'
_computing_data_collection 'RAPID-AUTO (Rigaku, 2004)'
_computing_data_reduction 'RAPID-AUTO (Rigaku, 2004)'
_computing_molecular_graphics 'XP in SHELXTL (Sheldrick, 2008)'
_computing_publication_material 'SHELXL97 (Sheldrick, 2008)'
_computing_structure_refinement 'SHELXL97 (Sheldrick, 2008)'
_computing_structure_solution 'SHELXS97 (Sheldrick, 2008)'
_diffrn_ambient_temperature 153(2)
_diffrn_measured_fraction_theta_full 0.992
_diffrn_measured_fraction_theta_max 0.992
_diffrn_measurement_device_type 'Rigaku R-AXIS RAPID'
_diffrn_measurement_method \w
_diffrn_radiation_monochromator graphite
_diffrn_radiation_source 'fine-focus sealed tube'
_diffrn_radiation_type MoK\a
_diffrn_radiation_wavelength 0.71073
_diffrn_reflns_av_R_equivalents 0.0588
_diffrn_reflns_av_sigmaI/netI 0.0840
_diffrn_reflns_limit_h_max 10
_diffrn_reflns_limit_h_min -10
_diffrn_reflns_limit_k_max 13
_diffrn_reflns_limit_k_min -13
_diffrn_reflns_limit_l_max 16
_diffrn_reflns_limit_l_min -16
_diffrn_reflns_number 10347
_diffrn_reflns_theta_full 27.48
_diffrn_reflns_theta_max 27.48
_diffrn_reflns_theta_min 3.14
_diffrn_standards_decay_% 0
_diffrn_standards_interval_count 0
_diffrn_standards_interval_time 0
_diffrn_standards_number 0
_exptl_absorpt_coefficient_mu 0.195
_exptl_absorpt_correction_type none
_exptl_crystal_colour white
_exptl_crystal_density_diffrn 1.475
_exptl_crystal_density_method 'not measured'
_exptl_crystal_description Block
_exptl_crystal_F_000 480
_exptl_crystal_size_max 0.26
_exptl_crystal_size_mid 0.18
_exptl_crystal_size_min 0.12
_refine_diff_density_max 0.409
_refine_diff_density_min -0.658
_refine_ls_extinction_method none
_refine_ls_goodness_of_fit_ref 1.007
_refine_ls_hydrogen_treatment constr
_refine_ls_matrix_type full
_refine_ls_number_parameters 307
_refine_ls_number_reflns 4764
_refine_ls_number_restraints 0
_refine_ls_restrained_S_all 1.007
_refine_ls_R_factor_all 0.0911
_refine_ls_R_factor_gt 0.0548
_refine_ls_shift/su_max 0.001
_refine_ls_shift/su_mean 0.000
_refine_ls_structure_factor_coef Fsqd
_refine_ls_weighting_details 'calc w=1/[\s^2^(Fo^2^)+(0.1P)^2^+0.398P] where P=(Fo^2^+2Fc^2^)/3'
_refine_ls_weighting_scheme calc
_refine_ls_wR_factor_gt 0.1363
_refine_ls_wR_factor_ref 0.1889
_reflns_number_gt 3074
_reflns_number_total 4764
_reflns_threshold_expression I>2\s(I)
_cod_data_source_file ci2890.cif
_cod_data_source_block I
_cod_depositor_comments
;
The following automatic conversions were performed:
'_symmetry_cell_setting' value 'Triclinic' changed to 'triclinic'
according to '/home/saulius/struct/CIF-dictionaries/cif_core.dic'
dictionary named 'cif_core.dic' version 2.4.1 from 2010-06-29.

Automatic conversion script
Id: cif_fix_enum 1527 2010-12-29 10:47:43Z saulius 

The following automatic conversions were performed:

'_symmetry_cell_setting' value 'Triclinic' changed to 'triclinic'
according to /home/saulius/struct/CIF-dictionaries/cif_core.dic
dictionary named 'cif_core.dic' version 2.4.1 from 2010-06-29.

Automatic conversion script
Id: cif_fix_values 1715 2011-07-08 13:25:40Z adriana 
;
_cod_database_code 2223029
_cod_database_fobs_code 2223029

loop_
_symmetry_equiv_pos_as_xyz
'x, y, z'
'-x, -y, -z'

loop_
_atom_site_type_symbol
_atom_site_label
_atom_site_fract_x
_atom_site_fract_y
_atom_site_fract_z
_atom_site_U_iso_or_equiv
_atom_site_adp_type
_atom_site_calc_flag
_atom_site_refinement_flags
_atom_site_occupancy
_atom_site_disorder_assembly
_atom_site_disorder_group
S S1 0.69178(9) 0.31618(7) 0.73387(5) 0.0259(2) Uani d . 1 . .
N N1 0.6436(3) 0.1832(2) 0.81493(19) 0.0270(5) Uani d . 1 . .
N N2 0.7768(3) 0.2062(2) 0.6523(2) 0.0307(6) Uani d . 1 . .
N N3 0.4869(3) 0.3845(2) 0.86504(18) 0.0247(5) Uani d . 1 . .
N N4 0.7299(3) 0.4345(2) 0.56732(19) 0.0298(6) Uani d . 1 . .
O O1 0.8377(2) 0.40615(19) 0.78560(15) 0.0294(5) Uani d . 1 . .
O O2 0.4360(3) 0.0432(2) 0.89052(18) 0.0361(5) Uani d . 1 . .
O O3 0.8451(3) 0.1354(2) 0.49310(17) 0.0419(6) Uani d . 1 . .
C C1 0.7478(4) 0.0898(3) 0.8014(2) 0.0286(6) Uani d . 1 . .
C C2 0.7825(4) -0.0001(3) 0.8718(2) 0.0323(7) Uani d . 1 . .
H H2 0.7318 -0.0064 0.9362 0.039 Uiso calc R 1 . .
C C3 0.8936(4) -0.0807(3) 0.8452(3) 0.0358(7) Uani d . 1 . .
H H3 0.9189 -0.1434 0.8919 0.043 Uiso calc R 1 . .
C C4 0.9685(4) -0.0710(3) 0.7510(3) 0.0349(7) Uani d . 1 . .
H H4 1.0437 -0.1274 0.7342 0.042 Uiso calc R 1 . .
C C5 0.9345(4) 0.0204(3) 0.6810(2) 0.0340(7) Uani d . 1 . .
H H5 0.9867 0.0278 0.6171 0.041 Uiso calc R 1 . .
C C6 0.8234(4) 0.0996(3) 0.7071(2) 0.0292(6) Uani d . 1 . .
C C7 0.4910(3) 0.1526(3) 0.8607(2) 0.0250(6) Uani d . 1 . .
C C8 0.3985(3) 0.2634(3) 0.8743(2) 0.0254(6) Uani d . 1 . .
C C9 0.2277(3) 0.2344(3) 0.8967(2) 0.0273(6) Uani d . 1 . .
H H9 0.1702 0.1455 0.9033 0.033 Uiso calc R 1 . .
C C10 0.1467(4) 0.3382(3) 0.9088(2) 0.0285(6) Uani d . 1 . .
H H10 0.0309 0.3219 0.9232 0.034 Uiso calc R 1 . .
C C11 0.1604(4) 0.5824(3) 0.9083(2) 0.0298(6) Uani d . 1 . .
H H11 0.0446 0.5719 0.9218 0.036 Uiso calc R 1 . .
C C12 0.2545(4) 0.7056(3) 0.8968(2) 0.0342(7) Uani d . 1 . .
H H12 0.2034 0.7807 0.9033 0.041 Uiso calc R 1 . .
C C13 0.4257(4) 0.7242(3) 0.8756(2) 0.0327(7) Uani d . 1 . .
H H13 0.4882 0.8111 0.8671 0.039 Uiso calc R 1 . .
C C14 0.5021(4) 0.6186(3) 0.8672(2) 0.0299(6) Uani d . 1 . .
H H14 0.6184 0.6318 0.8543 0.036 Uiso calc R 1 . .
C C15 0.4078(3) 0.4884(3) 0.8777(2) 0.0253(6) Uani d . 1 . .
C C16 0.2359(4) 0.4696(3) 0.8999(2) 0.0267(6) Uani d . 1 . .
C C17 0.8056(4) 0.2214(3) 0.5479(2) 0.0321(7) Uani d . 1 . .
C C18 0.7883(4) 0.3522(3) 0.5066(2) 0.0291(6) Uani d . 1 . .
C C19 0.8409(4) 0.3778(3) 0.4052(2) 0.0369(7) Uani d . 1 . .
H H19 0.8819 0.3140 0.3636 0.044 Uiso calc R 1 . .
C C20 0.8294(4) 0.5000(4) 0.3707(2) 0.0392(8) Uani d . 1 . .
H H20 0.8667 0.5233 0.3045 0.047 Uiso calc R 1 . .
C C21 0.7451(4) 0.7167(3) 0.4011(3) 0.0414(8) Uani d . 1 . .
H H21 0.7778 0.7432 0.3347 0.050 Uiso calc R 1 . .
C C22 0.6821(4) 0.8002(3) 0.4645(3) 0.0442(9) Uani d . 1 . .
H H22 0.6720 0.8850 0.4425 0.053 Uiso calc R 1 . .
C C23 0.6310(4) 0.7630(3) 0.5634(3) 0.0423(8) Uani d . 1 . .
H H23 0.5855 0.8223 0.6070 0.051 Uiso calc R 1 . .
C C24 0.6469(4) 0.6424(3) 0.5963(2) 0.0355(7) Uani d . 1 . .
H H24 0.6134 0.6179 0.6629 0.043 Uiso calc R 1 . .
C C25 0.7126(4) 0.5542(3) 0.5320(2) 0.0299(6) Uani d . 1 . .
C C26 0.7633(4) 0.5896(3) 0.4320(2) 0.0344(7) Uani d . 1 . .

loop_
_atom_site_aniso_label
_atom_site_aniso_U_11
_atom_site_aniso_U_22
_atom_site_aniso_U_33
_atom_site_aniso_U_12
_atom_site_aniso_U_13
_atom_site_aniso_U_23
S1 0.0268(4) 0.0243(4) 0.0281(4) 0.0063(3) 0.0061(3) 0.0076(3)
N1 0.0305(13) 0.0221(11) 0.0321(12) 0.0105(10) 0.0093(10) 0.0068(10)
N2 0.0303(13) 0.0303(13) 0.0349(13) 0.0104(11) 0.0086(10) 0.0097(11)
N3 0.0255(12) 0.0234(11) 0.0259(11) 0.0055(9) 0.0035(9) 0.0060(10)
N4 0.0307(13) 0.0310(13) 0.0278(12) 0.0042(11) 0.0046(10) 0.0080(11)
O1 0.0271(10) 0.0271(10) 0.0329(11) 0.0024(8) 0.0023(8) 0.0043(9)
O2 0.0350(12) 0.0281(11) 0.0502(13) 0.0108(9) 0.0157(10) 0.0154(10)
O3 0.0513(15) 0.0421(13) 0.0348(12) 0.0150(12) 0.0085(10) -0.0010(11)
C1 0.0259(14) 0.0245(13) 0.0377(16) 0.0083(12) 0.0047(12) 0.0066(12)
C2 0.0326(16) 0.0296(15) 0.0371(16) 0.0085(13) 0.0073(13) 0.0090(13)
C3 0.0306(16) 0.0295(15) 0.0498(19) 0.0100(13) 0.0035(14) 0.0105(14)
C4 0.0290(15) 0.0278(15) 0.0503(19) 0.0118(13) 0.0043(14) 0.0016(14)
C5 0.0297(16) 0.0356(16) 0.0382(16) 0.0093(13) 0.0062(13) 0.0026(14)
C6 0.0277(15) 0.0275(14) 0.0345(15) 0.0091(12) 0.0053(12) 0.0063(13)
C7 0.0281(14) 0.0216(13) 0.0271(13) 0.0076(11) 0.0053(11) 0.0045(11)
C8 0.0264(14) 0.0266(14) 0.0242(13) 0.0059(11) 0.0031(11) 0.0072(12)
C9 0.0271(14) 0.0262(14) 0.0294(14) 0.0051(11) 0.0046(11) 0.0075(12)
C10 0.0251(14) 0.0319(15) 0.0294(14) 0.0055(12) 0.0057(11) 0.0086(12)
C11 0.0307(15) 0.0294(14) 0.0306(14) 0.0102(12) 0.0013(12) 0.0006(13)
C12 0.0387(17) 0.0276(15) 0.0387(17) 0.0135(13) 0.0001(13) 0.0023(13)
C13 0.0360(16) 0.0255(14) 0.0374(16) 0.0078(12) 0.0000(13) 0.0071(13)
C14 0.0299(15) 0.0306(15) 0.0286(14) 0.0035(12) 0.0014(11) 0.0083(13)
C15 0.0283(14) 0.0266(13) 0.0224(13) 0.0075(11) 0.0028(11) 0.0065(11)
C16 0.0287(14) 0.0289(14) 0.0238(13) 0.0086(12) 0.0026(11) 0.0046(12)
C17 0.0327(16) 0.0346(16) 0.0301(15) 0.0079(13) 0.0076(12) 0.0031(13)
C18 0.0268(14) 0.0332(15) 0.0250(14) 0.0007(12) 0.0018(11) 0.0040(13)
C19 0.0360(17) 0.0472(19) 0.0272(15) 0.0071(15) 0.0033(13) 0.0041(15)
C20 0.0341(17) 0.055(2) 0.0279(15) 0.0038(15) 0.0054(13) 0.0157(16)
C21 0.0404(18) 0.0418(18) 0.0382(17) -0.0024(15) -0.0037(14) 0.0174(16)
C22 0.0432(19) 0.0295(16) 0.055(2) -0.0025(14) -0.0107(16) 0.0165(17)
C23 0.0421(19) 0.0340(17) 0.051(2) 0.0087(15) -0.0011(15) 0.0038(16)
C24 0.0359(17) 0.0356(16) 0.0342(16) 0.0041(14) 0.0030(13) 0.0074(14)
C25 0.0263(14) 0.0319(15) 0.0288(14) -0.0008(12) -0.0001(11) 0.0075(13)
C26 0.0283(15) 0.0415(17) 0.0300(15) -0.0020(13) -0.0010(12) 0.0123(14)

loop_
_atom_type_symbol
_atom_type_description
_atom_type_scat_dispersion_real
_atom_type_scat_dispersion_imag
_atom_type_scat_source
C C 0.0033 0.0016 'International Tables Vol C Tables 4.2.6.8 and 6.1.1.4'
H H 0.0000 0.0000 'International Tables Vol C Tables 4.2.6.8 and 6.1.1.4'
N N 0.0061 0.0033 'International Tables Vol C Tables 4.2.6.8 and 6.1.1.4'
O O 0.0106 0.0060 'International Tables Vol C Tables 4.2.6.8 and 6.1.1.4'
S S 0.1246 0.1234 'International Tables Vol C Tables 4.2.6.8 and 6.1.1.4'

loop_
_geom_angle_atom_site_label_1
_geom_angle_atom_site_label_2
_geom_angle_atom_site_label_3
_geom_angle_site_symmetry_1
_geom_angle_site_symmetry_3
_geom_angle
_geom_angle_publ_flag
O1 S1 N1 . . 105.89(12) ?
O1 S1 N2 . . 104.62(12) ?
N1 S1 N2 . . 86.41(10) ?
C7 N1 C1 . . 122.2(2) ?
C7 N1 S1 . . 122.68(17) ?
C1 N1 S1 . . 112.25(17) ?
C17 N2 C6 . . 122.0(3) ?
C17 N2 S1 . . 125.42(19) ?
C6 N2 S1 . . 112.54(19) ?
C8 N3 C15 . . 118.0(2) ?
C18 N4 C25 . . 118.8(2) ?
C2 C1 C6 . . 121.0(3) ?
C2 C1 N1 . . 126.8(3) ?
C6 C1 N1 . . 112.2(2) ?
C3 C2 C1 . . 118.0(3) ?
C3 C2 H2 . . 121.0 ?
C1 C2 H2 . . 121.0 ?
C2 C3 C4 . . 120.9(3) ?
C2 C3 H3 . . 119.5 ?
C4 C3 H3 . . 119.5 ?
C3 C4 C5 . . 120.9(3) ?
C3 C4 H4 . . 119.6 ?
C5 C4 H4 . . 119.6 ?
C6 C5 C4 . . 118.2(3) ?
C6 C5 H5 . . 120.9 ?
C4 C5 H5 . . 120.9 ?
C5 C6 C1 . . 121.1(2) ?
C5 C6 N2 . . 128.8(3) ?
C1 C6 N2 . . 110.0(2) ?
O2 C7 N1 . . 122.7(2) ?
O2 C7 C8 . . 121.1(2) ?
N1 C7 C8 . . 116.2(2) ?
N3 C8 C9 . . 124.4(2) ?
N3 C8 C7 . . 116.1(2) ?
C9 C8 C7 . . 119.5(2) ?
C10 C9 C8 . . 118.0(2) ?
C10 C9 H9 . . 121.0 ?
C8 C9 H9 . . 121.0 ?
C9 C10 C16 . . 119.8(2) ?
C9 C10 H10 . . 120.1 ?
C16 C10 H10 . . 120.1 ?
C12 C11 C16 . . 119.8(3) ?
C12 C11 H11 . . 120.1 ?
C16 C11 H11 . . 120.1 ?
C11 C12 C13 . . 121.4(3) ?
C11 C12 H12 . . 119.3 ?
C13 C12 H12 . . 119.3 ?
C14 C13 C12 . . 120.4(3) ?
C14 C13 H13 . . 119.8 ?
C12 C13 H13 . . 119.8 ?
C13 C14 C15 . . 119.8(3) ?
C13 C14 H14 . . 120.1 ?
C15 C14 H14 . . 120.1 ?
N3 C15 C16 . . 121.9(2) ?
N3 C15 C14 . . 118.2(2) ?
C16 C15 C14 . . 119.9(2) ?
C10 C16 C15 . . 117.9(2) ?
C10 C16 C11 . . 123.4(3) ?
C15 C16 C11 . . 118.7(3) ?
O3 C17 N2 . . 122.2(3) ?
O3 C17 C18 . . 121.2(3) ?
N2 C17 C18 . . 116.6(3) ?
N4 C18 C19 . . 125.0(3) ?
N4 C18 C17 . . 117.4(2) ?
C19 C18 C17 . . 117.6(3) ?
C20 C19 C18 . . 116.5(3) ?
C20 C19 H19 . . 121.8 ?
C18 C19 H19 . . 121.8 ?
C19 C20 C26 . . 120.4(3) ?
C19 C20 H20 . . 119.8 ?
C26 C20 H20 . . 119.8 ?
C22 C21 C26 . . 121.0(3) ?
C22 C21 H21 . . 119.5 ?
C26 C21 H21 . . 119.5 ?
C21 C22 C23 . . 120.8(3) ?
C21 C22 H22 . . 119.6 ?
C23 C22 H22 . . 119.6 ?
C24 C23 C22 . . 120.1(3) ?
C24 C23 H23 . . 120.0 ?
C22 C23 H23 . . 120.0 ?
C23 C24 C25 . . 120.2(3) ?
C23 C24 H24 . . 119.9 ?
C25 C24 H24 . . 119.9 ?
N4 C25 C24 . . 119.1(2) ?
N4 C25 C26 . . 120.4(3) ?
C24 C25 C26 . . 120.4(3) ?
C20 C26 C21 . . 123.6(3) ?
C20 C26 C25 . . 118.9(3) ?
C21 C26 C25 . . 117.5(3) ?

loop_
_geom_bond_atom_site_label_1
_geom_bond_atom_site_label_2
_geom_bond_site_symmetry_2
_geom_bond_distance
_geom_bond_publ_flag
S1 O1 . 1.441(2) ?
S1 N1 . 1.764(2) ?
S1 N2 . 1.771(3) ?
N1 C7 . 1.390(3) ?
N1 C1 . 1.413(3) ?
N2 C17 . 1.393(4) ?
N2 C6 . 1.437(3) ?
N3 C8 . 1.321(3) ?
N3 C15 . 1.361(3) ?
N4 C18 . 1.300(4) ?
N4 C25 . 1.368(3) ?
O2 C7 . 1.217(3) ?
O3 C17 . 1.208(4) ?
C1 C2 . 1.388(4) ?
C1 C6 . 1.396(4) ?
C2 C3 . 1.388(4) ?
C2 H2 . 0.95 ?
C3 C4 . 1.391(5) ?
C3 H3 . 0.95 ?
C4 C5 . 1.393(4) ?
C4 H4 . 0.95 ?
C5 C6 . 1.376(4) ?
C5 H5 . 0.95 ?
C7 C8 . 1.495(4) ?
C8 C9 . 1.406(4) ?
C9 C10 . 1.369(4) ?
C9 H9 . 0.95 ?
C10 C16 . 1.412(4) ?
C10 H10 . 0.95 ?
C11 C12 . 1.361(4) ?
C11 C16 . 1.420(4) ?
C11 H11 . 0.95 ?
C12 C13 . 1.407(4) ?
C12 H12 . 0.95 ?
C13 C14 . 1.359(4) ?
C13 H13 . 0.95 ?
C14 C15 . 1.419(4) ?
C14 H14 . 0.95 ?
C15 C16 . 1.416(4) ?
C17 C18 . 1.504(4) ?
C18 C19 . 1.422(4) ?
C19 C20 . 1.376(5) ?
C19 H19 . 0.95 ?
C20 C26 . 1.391(5) ?
C20 H20 . 0.95 ?
C21 C22 . 1.349(5) ?
C21 C26 . 1.422(4) ?
C21 H21 . 0.95 ?
C22 C23 . 1.415(5) ?
C22 H22 . 0.95 ?
C23 C24 . 1.362(4) ?
C23 H23 . 0.95 ?
C24 C25 . 1.400(4) ?
C24 H24 . 0.95 ?
C25 C26 . 1.422(4) ?

loop_
_geom_hbond_atom_site_label_D
_geom_hbond_atom_site_label_H
_geom_hbond_atom_site_label_A
_geom_hbond_site_symmetry_A
_geom_hbond_distance_DH
_geom_hbond_distance_HA
_geom_hbond_distance_DA
_geom_hbond_angle_DHA
C13 H13 O2 1_565 0.95 2.51 3.262(4) 136

loop_
_geom_torsion_atom_site_label_1
_geom_torsion_atom_site_label_2
_geom_torsion_atom_site_label_3
_geom_torsion_atom_site_label_4
_geom_torsion_site_symmetry_1
_geom_torsion_site_symmetry_2
_geom_torsion_site_symmetry_3
_geom_torsion_site_symmetry_4
_geom_torsion
_geom_torsion_publ_flag
O1 S1 N1 C7 . . . . 118.1(2) ?
N2 S1 N1 C7 . . . . -137.7(3) ?
O1 S1 N1 C1 . . . . -80.7(2) ?
N2 S1 N1 C1 . . . . 23.5(2) ?
O1 S1 N2 C17 . . . . -93.9(3) ?
N1 S1 N2 C17 . . . . 160.6(3) ?
O1 S1 N2 C6 . . . . 83.0(2) ?
N1 S1 N2 C6 . . . . -22.5(2) ?
C7 N1 C1 C2 . . . . -40.6(5) ?
S1 N1 C1 C2 . . . . 158.0(3) ?
C7 N1 C1 C6 . . . . 142.0(3) ?
S1 N1 C1 C6 . . . . -19.3(3) ?
C6 C1 C2 C3 . . . . -0.5(5) ?
N1 C1 C2 C3 . . . . -177.7(3) ?
C1 C2 C3 C4 . . . . 0.3(5) ?
C2 C3 C4 C5 . . . . 0.3(5) ?
C3 C4 C5 C6 . . . . -0.8(5) ?
C4 C5 C6 C1 . . . . 0.6(5) ?
C4 C5 C6 N2 . . . . 175.4(3) ?
C2 C1 C6 C5 . . . . 0.1(5) ?
N1 C1 C6 C5 . . . . 177.6(3) ?
C2 C1 C6 N2 . . . . -175.6(3) ?
N1 C1 C6 N2 . . . . 1.9(4) ?
C17 N2 C6 C5 . . . . 18.0(5) ?
S1 N2 C6 C5 . . . . -159.0(3) ?
C17 N2 C6 C1 . . . . -166.8(3) ?
S1 N2 C6 C1 . . . . 16.2(3) ?
C1 N1 C7 O2 . . . . -1.1(5) ?
S1 N1 C7 O2 . . . . 158.3(2) ?
C1 N1 C7 C8 . . . . 177.2(3) ?
S1 N1 C7 C8 . . . . -23.4(4) ?
C15 N3 C8 C9 . . . . -0.2(4) ?
C15 N3 C8 C7 . . . . -179.5(2) ?
O2 C7 C8 N3 . . . . 162.9(3) ?
N1 C7 C8 N3 . . . . -15.4(4) ?
O2 C7 C8 C9 . . . . -16.4(4) ?
N1 C7 C8 C9 . . . . 165.2(3) ?
N3 C8 C9 C10 . . . . 0.7(4) ?
C7 C8 C9 C10 . . . . 179.9(3) ?
C8 C9 C10 C16 . . . . -0.8(4) ?
C16 C11 C12 C13 . . . . 0.7(5) ?
C11 C12 C13 C14 . . . . -0.8(5) ?
C12 C13 C14 C15 . . . . 1.3(5) ?
C8 N3 C15 C16 . . . . -0.1(4) ?
C8 N3 C15 C14 . . . . -179.6(3) ?
C13 C14 C15 N3 . . . . 177.7(3) ?
C13 C14 C15 C16 . . . . -1.9(4) ?
C9 C10 C16 C15 . . . . 0.5(4) ?
C9 C10 C16 C11 . . . . 178.1(3) ?
N3 C15 C16 C10 . . . . 0.0(4) ?
C14 C15 C16 C10 . . . . 179.5(3) ?
N3 C15 C16 C11 . . . . -177.7(3) ?
C14 C15 C16 C11 . . . . 1.8(4) ?
C12 C11 C16 C10 . . . . -178.8(3) ?
C12 C11 C16 C15 . . . . -1.2(4) ?
C6 N2 C17 O3 . . . . 12.3(5) ?
S1 N2 C17 O3 . . . . -171.1(2) ?
C6 N2 C17 C18 . . . . -166.5(3) ?
S1 N2 C17 C18 . . . . 10.1(4) ?
C25 N4 C18 C19 . . . . 1.7(5) ?
C25 N4 C18 C17 . . . . -180.0(3) ?
O3 C17 C18 N4 . . . . 173.6(3) ?
N2 C17 C18 N4 . . . . -7.6(4) ?
O3 C17 C18 C19 . . . . -7.8(5) ?
N2 C17 C18 C19 . . . . 171.0(3) ?
N4 C18 C19 C20 . . . . 0.6(5) ?
C17 C18 C19 C20 . . . . -177.8(3) ?
C18 C19 C20 C26 . . . . -2.2(5) ?
C26 C21 C22 C23 . . . . -0.6(5) ?
C21 C22 C23 C24 . . . . 0.8(5) ?
C22 C23 C24 C25 . . . . -0.5(5) ?
C18 N4 C25 C24 . . . . 178.9(3) ?
C18 N4 C25 C26 . . . . -2.2(4) ?
C23 C24 C25 N4 . . . . 179.0(3) ?
C23 C24 C25 C26 . . . . 0.0(5) ?
C19 C20 C26 C21 . . . . -179.1(3) ?
C19 C20 C26 C25 . . . . 1.7(5) ?
C22 C21 C26 C20 . . . . -179.1(3) ?
C22 C21 C26 C25 . . . . 0.1(5) ?
N4 C25 C26 C20 . . . . 0.5(5) ?
C24 C25 C26 C20 . . . . 179.5(3) ?
N4 C25 C26 C21 . . . . -178.7(3) ?
C24 C25 C26 C21 . . . . 0.2(4) ?
